data_4081493
loop_
_publ_author_name
'Dwadnia, Nejib'
'Allouch, Fatima'
'Pirio, Nadine'
'Roger, Julien'
'Cattey, H\'el\`ene'
'Fournier, Sophie'
'Penouilh, Marie-Jos\'ee'
'Devillers, Charles H.'
'Lucas, Dominique'
'Naoufal, Daoud'
'Ben Salem, Ridha'
'Hierso, Jean-Cyrille'

_publ_section_title
;
 Aminomethyl-Substituted Ferrocenes and Derivatives: Straightforward
 Synthetic Routes, Structural Characterization, and Electrochemical
 Analysis
;
_journal_issue 20
_journal_name_full Organometallics
_journal_page_first 5784
_journal_paper_doi 10.1021/om400317s
_journal_volume 32
_journal_year 2013
_chemical_formula_moiety 'C22 H32 Fe N2'
_chemical_formula_sum 'C22 H32 Fe N2'
_chemical_formula_weight 380.35
_space_group_IT_number 14
_symmetry_cell_setting monoclinic
_symmetry_space_group_name_Hall '-P 2ybc'
_symmetry_space_group_name_H-M 'P 1 21/c 1'
_atom_sites_solution_hydrogens geom
_atom_sites_solution_primary direct
_atom_sites_solution_secondary difmap
_audit_creation_method SHELXL-97
_audit_update_record
;
2013-03-25 # Formatted by publCIF
;
_cell_angle_alpha 90.00
_cell_angle_beta 104.726(4)
_cell_angle_gamma 90.00
_cell_formula_units_Z 2
_cell_length_a 9.1059(6)
_cell_length_b 11.3694(8)
_cell_length_c 9.7342(4)
_cell_measurement_reflns_used 3486
_cell_measurement_temperature 115(2)
_cell_measurement_theta_max 27.485
_cell_measurement_theta_min 0.998
_cell_volume 974.67(10)
_computing_cell_refinement 'DENZO-SMN (Otwinowski & Minor, 1997)'
_computing_data_collection 'KappaCCD Server Software (Nonius,1997)'
_computing_data_reduction 'DENZO-SMN (Otwinowski & Minor, 1997)'
_computing_molecular_graphics 'ORTEPIII (Burnett, 1996)'
_computing_publication_material 'SHELXL97 and WinGX (Farrugia, 1999)'
_computing_structure_refinement 'SHELXL-97 (Sheldrick, 1997)'
_computing_structure_solution 'SIR92 (Altomare, 1993)'
_diffrn_ambient_temperature 115(2)
_diffrn_measured_fraction_theta_full 0.984
_diffrn_measured_fraction_theta_max 0.984
_diffrn_measurement_device_type KappaCCD
_diffrn_measurement_method '\f scans (\k = 0) + additional \w scans'
_diffrn_radiation_monochromator graphite
_diffrn_radiation_source 'fine-focus sealed tube'
_diffrn_radiation_type MoK\a
_diffrn_radiation_wavelength 0.71073
_diffrn_reflns_av_R_equivalents 0.0214
_diffrn_reflns_av_sigmaI/netI 0.0323
_diffrn_reflns_limit_h_max 11
_diffrn_reflns_limit_h_min -11
_diffrn_reflns_limit_k_max 8
_diffrn_reflns_limit_k_min -14
_diffrn_reflns_limit_l_max 12
_diffrn_reflns_limit_l_min -12
_diffrn_reflns_number 3193
_diffrn_reflns_theta_full 27.49
_diffrn_reflns_theta_max 27.49
_diffrn_reflns_theta_min 3.27
_diffrn_standards_number 0
_exptl_absorpt_coefficient_mu 0.780
_exptl_absorpt_correction_type none
_exptl_crystal_colour orange
_exptl_crystal_density_diffrn 1.296
_exptl_crystal_density_method 'not measured'
_exptl_crystal_description prism
_exptl_crystal_F_000 408
_exptl_crystal_size_max 0.20
_exptl_crystal_size_mid 0.13
_exptl_crystal_size_min 0.05
_refine_diff_density_max 0.381
_refine_diff_density_min -0.280
_refine_diff_density_rms 0.059
_refine_ls_extinction_method none
_refine_ls_goodness_of_fit_ref 1.113
_refine_ls_hydrogen_treatment noref
_refine_ls_matrix_type full
_refine_ls_number_parameters 115
_refine_ls_number_reflns 2193
_refine_ls_number_restraints 0
_refine_ls_restrained_S_all 1.113
_refine_ls_R_factor_all 0.0475
_refine_ls_R_factor_gt 0.0376
_refine_ls_shift/su_max 0.000
_refine_ls_shift/su_mean 0.000
_refine_ls_structure_factor_coef Fsqd
_refine_ls_weighting_details 'calc w=1/[\s^2^(Fo^2^)+(0.0000P)^2^+1.2049P] where P=(Fo^2^+2Fc^2^)/3'
_refine_ls_weighting_scheme calc
_refine_ls_wR_factor_gt 0.0754
_refine_ls_wR_factor_ref 0.0819
_reflns_number_gt 1900
_reflns_number_total 2193
_reflns_threshold_expression >2sigma(I)
_cod_data_source_file om400317s_si_002.cif
_cod_data_source_block 1107jc31_compound3
_cod_original_sg_symbol_H-M 'P 21/c'
_cod_database_code 4081493

loop_
_symmetry_equiv_pos_as_xyz
'x, y, z'
'-x, y+1/2, -z+1/2'
'-x, -y, -z'
'x, -y-1/2, z-1/2'

loop_
_atom_site_label
_atom_site_type_symbol
_atom_site_fract_x
_atom_site_fract_y
_atom_site_fract_z
_atom_site_U_iso_or_equiv
_atom_site_adp_type
_atom_site_occupancy
_atom_site_symmetry_multiplicity
_atom_site_calc_flag
_atom_site_refinement_flags
Fe Fe 0.0000 0.0000 0.0000 0.01662(11) Uani 1 2 d S
N N -0.25956(18) 0.32575(13) -0.13749(17) 0.0176(3) Uani 1 1 d .
C1 C -0.0887(2) 0.16686(15) -0.0235(2) 0.0185(4) Uani 1 1 d .
C2 C -0.0280(2) 0.14023(16) 0.1235(2) 0.0208(4) Uani 1 1 d .
H2 H -0.0818 0.1403 0.1929 0.025 Uiso 1 1 calc R
C3 C 0.1291(2) 0.11359(17) 0.1456(2) 0.0240(4) Uani 1 1 d .
H3 H 0.1956 0.0928 0.2316 0.029 Uiso 1 1 calc R
C5 C 0.0328(2) 0.15692(16) -0.0911(2) 0.0200(4) Uani 1 1 d .
H5 H 0.0256 0.1696 -0.1870 0.024 Uiso 1 1 calc R
C6 C -0.2486(2) 0.20182(16) -0.0936(2) 0.0211(4) Uani 1 1 d .
H6A H -0.2870 0.1526 -0.1763 0.025 Uiso 1 1 calc R
H6B H -0.3116 0.1888 -0.0283 0.025 Uiso 1 1 calc R
C4 C 0.1663(2) 0.12437(17) 0.0130(2) 0.0230(4) Uani 1 1 d .
H4 H 0.2617 0.1122 -0.0029 0.028 Uiso 1 1 calc R
C7 C -0.4126(2) 0.35438(18) -0.2205(2) 0.0243(4) Uani 1 1 d .
H7A H -0.4829 0.3476 -0.1609 0.029 Uiso 1 1 calc R
H7B H -0.4434 0.2989 -0.2982 0.029 Uiso 1 1 calc R
C8 C -0.4186(2) 0.47879(18) -0.2796(2) 0.0291(5) Uani 1 1 d .
H8A H -0.5222 0.4974 -0.3303 0.035 Uiso 1 1 calc R
H8B H -0.3560 0.4833 -0.3465 0.035 Uiso 1 1 calc R
C9 C -0.3630(3) 0.56846(18) -0.1614(3) 0.0302(5) Uani 1 1 d .
H9A H -0.4353 0.5740 -0.1037 0.036 Uiso 1 1 calc R
H9B H -0.3551 0.6452 -0.2024 0.036 Uiso 1 1 calc R
C10 C -0.2082(3) 0.53146(17) -0.0688(2) 0.0275(5) Uani 1 1 d .
H10A H -0.1328 0.5374 -0.1232 0.033 Uiso 1 1 calc R
H10B H -0.1785 0.5840 0.0120 0.033 Uiso 1 1 calc R
C11 C -0.2133(2) 0.40570(17) -0.0165(2) 0.0223(4) Uani 1 1 d .
H11A H -0.1138 0.3833 0.0409 0.027 Uiso 1 1 calc R
H11B H -0.2847 0.4005 0.0421 0.027 Uiso 1 1 calc R

loop_
_atom_site_aniso_label
_atom_site_aniso_U_11
_atom_site_aniso_U_22
_atom_site_aniso_U_33
_atom_site_aniso_U_23
_atom_site_aniso_U_13
_atom_site_aniso_U_12
Fe 0.0231(2) 0.01055(18) 0.01594(19) 0.00037(14) 0.00440(14) 0.00174(15)
N 0.0189(8) 0.0112(7) 0.0215(8) 0.0014(6) 0.0031(6) 0.0011(6)
C1 0.0240(10) 0.0084(8) 0.0233(10) -0.0003(7) 0.0064(8) 0.0004(7)
C2 0.0294(11) 0.0124(9) 0.0211(10) -0.0039(7) 0.0074(8) 0.0000(7)
C3 0.0302(11) 0.0170(9) 0.0214(10) -0.0015(8) 0.0003(8) -0.0001(8)
C5 0.0272(10) 0.0131(8) 0.0208(10) 0.0036(7) 0.0083(8) 0.0013(7)
C6 0.0225(10) 0.0133(9) 0.0270(10) 0.0009(8) 0.0052(8) -0.0009(7)
C4 0.0245(10) 0.0142(9) 0.0320(11) -0.0017(8) 0.0102(8) 0.0002(8)
C7 0.0198(10) 0.0210(10) 0.0294(11) 0.0028(8) 0.0013(8) 0.0018(8)
C8 0.0251(10) 0.0240(11) 0.0339(11) 0.0057(9) -0.0004(9) 0.0054(8)
C9 0.0312(12) 0.0172(10) 0.0422(13) 0.0037(9) 0.0095(10) 0.0066(8)
C10 0.0311(11) 0.0156(9) 0.0338(12) -0.0015(8) 0.0047(9) -0.0005(8)
C11 0.0246(10) 0.0183(9) 0.0227(10) -0.0010(8) 0.0039(8) 0.0018(8)

loop_
_atom_type_symbol
_atom_type_description
_atom_type_scat_dispersion_real
_atom_type_scat_dispersion_imag
_atom_type_scat_source
C C 0.0033 0.0016 'International Tables Vol C Tables 4.2.6.8 and 6.1.1.4'
H H 0.0000 0.0000 'International Tables Vol C Tables 4.2.6.8 and 6.1.1.4'
N N 0.0061 0.0033 'International Tables Vol C Tables 4.2.6.8 and 6.1.1.4'
Fe Fe 0.3463 0.8444 'International Tables Vol C Tables 4.2.6.8 and 6.1.1.4'

loop_
_geom_angle_atom_site_label_1
_geom_angle_atom_site_label_2
_geom_angle_atom_site_label_3
_geom_angle
_geom_angle_site_symmetry_1
_geom_angle_site_symmetry_3
C5 Fe C5 180.00(11) 3 .
C5 Fe C2 68.30(8) 3 3
C5 Fe C2 111.70(8) . 3
C5 Fe C2 111.70(8) 3 .
C5 Fe C2 68.30(8) . .
C2 Fe C2 180.00(14) 3 .
C5 Fe C1 139.20(7) 3 .
C5 Fe C1 40.80(7) . .
C2 Fe C1 139.24(7) 3 .
C2 Fe C1 40.76(7) . .
C5 Fe C1 40.80(7) 3 3
C5 Fe C1 139.20(7) . 3
C2 Fe C1 40.76(7) 3 3
C2 Fe C1 139.24(7) . 3
C1 Fe C1 180.00(11) . 3
C5 Fe C3 111.72(8) 3 .
C5 Fe C3 68.28(8) . .
C2 Fe C3 139.39(8) 3 .
C2 Fe C3 40.61(8) . .
C1 Fe C3 68.61(8) . .
C1 Fe C3 111.39(8) 3 .
C5 Fe C3 68.28(8) 3 3
C5 Fe C3 111.72(8) . 3
C2 Fe C3 40.61(8) 3 3
C2 Fe C3 139.39(8) . 3
C1 Fe C3 111.39(8) . 3
C1 Fe C3 68.61(8) 3 3
C3 Fe C3 180.00(13) . 3
C5 Fe C4 139.47(8) 3 .
C5 Fe C4 40.53(8) . .
C2 Fe C4 111.85(8) 3 .
C2 Fe C4 68.15(8) . .
C1 Fe C4 68.50(8) . .
C1 Fe C4 111.50(8) 3 .
C3 Fe C4 40.50(8) . .
C3 Fe C4 139.50(8) 3 .
C5 Fe C4 40.53(8) 3 3
C5 Fe C4 139.47(8) . 3
C2 Fe C4 68.15(8) 3 3
C2 Fe C4 111.85(8) . 3
C1 Fe C4 111.50(8) . 3
C1 Fe C4 68.50(8) 3 3
C3 Fe C4 139.50(8) . 3
C3 Fe C4 40.50(8) 3 3
C4 Fe C4 180.00(8) . 3
C7 N C11 110.28(16) . .
C7 N C6 111.10(15) . .
C11 N C6 112.22(15) . .
C2 C1 C5 107.25(17) . .
C2 C1 C6 126.71(18) . .
C5 C1 C6 126.02(18) . .
C2 C1 Fe 69.59(10) . .
C5 C1 Fe 69.45(10) . .
C6 C1 Fe 127.33(13) . .
C3 C2 C1 108.36(17) . .
C3 C2 Fe 69.74(11) . .
C1 C2 Fe 69.65(11) . .
C3 C2 H2 125.8 . .
C1 C2 H2 125.8 . .
Fe C2 H2 126.4 . .
C4 C3 C2 107.87(18) . .
C4 C3 Fe 69.75(11) . .
C2 C3 Fe 69.66(11) . .
C4 C3 H3 126.1 . .
C2 C3 H3 126.1 . .
Fe C3 H3 126.1 . .
C4 C5 C1 108.32(18) . .
C4 C5 Fe 69.90(11) . .
C1 C5 Fe 69.75(10) . .
C4 C5 H5 125.8 . .
C1 C5 H5 125.8 . .
Fe C5 H5 126.1 . .
N C6 C1 111.97(16) . .
N C6 H6A 109.2 . .
C1 C6 H6A 109.2 . .
N C6 H6B 109.2 . .
C1 C6 H6B 109.2 . .
H6A C6 H6B 107.9 . .
C5 C4 C3 108.20(18) . .
C5 C4 Fe 69.57(11) . .
C3 C4 Fe 69.75(11) . .
C5 C4 H4 125.9 . .
C3 C4 H4 125.9 . .
Fe C4 H4 126.4 . .
N C7 C8 110.76(16) . .
N C7 H7A 109.5 . .
C8 C7 H7A 109.5 . .
N C7 H7B 109.5 . .
C8 C7 H7B 109.5 . .
H7A C7 H7B 108.1 . .
C7 C8 C9 111.26(18) . .
C7 C8 H8A 109.4 . .
C9 C8 H8A 109.4 . .
C7 C8 H8B 109.4 . .
C9 C8 H8B 109.4 . .
H8A C8 H8B 108.0 . .
C8 C9 C10 109.96(17) . .
C8 C9 H9A 109.7 . .
C10 C9 H9A 109.7 . .
C8 C9 H9B 109.7 . .
C10 C9 H9B 109.7 . .
H9A C9 H9B 108.2 . .
C11 C10 C9 110.74(17) . .
C11 C10 H10A 109.5 . .
C9 C10 H10A 109.5 . .
C11 C10 H10B 109.5 . .
C9 C10 H10B 109.5 . .
H10A C10 H10B 108.1 . .
N C11 C10 109.99(16) . .
N C11 H11A 109.7 . .
C10 C11 H11A 109.7 . .
N C11 H11B 109.7 . .
C10 C11 H11B 109.7 . .
H11A C11 H11B 108.2 . .

loop_
_geom_bond_atom_site_label_1
_geom_bond_atom_site_label_2
_geom_bond_distance
_geom_bond_site_symmetry_2
Fe C5 2.0479(18) 3
Fe C5 2.0479(18) .
Fe C2 2.0511(19) 3
Fe C2 2.0511(19) .
Fe C1 2.0518(18) .
Fe C1 2.0518(18) 3
Fe C3 2.052(2) .
Fe C3 2.052(2) 3
Fe C4 2.052(2) .
Fe C4 2.052(2) 3
N C7 1.459(2) .
N C11 1.462(2) .
N C6 1.468(2) .
C1 C2 1.429(3) .
C1 C5 1.429(3) .
C1 C6 1.496(3) .
C2 C3 1.424(3) .
C2 H2 0.9300 .
C3 C4 1.420(3) .
C3 H3 0.9300 .
C5 C4 1.420(3) .
C5 H5 0.9300 .
C6 H6A 0.9700 .
C6 H6B 0.9700 .
C4 H4 0.9300 .
C7 C8 1.523(3) .
C7 H7A 0.9700 .
C7 H7B 0.9700 .
C8 C9 1.525(3) .
C8 H8A 0.9700 .
C8 H8B 0.9700 .
C9 C10 1.527(3) .
C9 H9A 0.9700 .
C9 H9B 0.9700 .
C10 C11 1.522(3) .
C10 H10A 0.9700 .
C10 H10B 0.9700 .
C11 H11A 0.9700 .
C11 H11B 0.9700 .
